data_7228933
loop_
_publ_author_name
'Topi\'c, Filip'
'Puttreddy, Rakesh'
'Rautiainen, J. Mikko'
'Tuononen, Heikki M.'
'Rissanen, Kari'

_publ_section_title
;
 Tridentate C--I&#x22EF;O&#x2212;--N+ halogen bonds
;
_journal_name_full CrystEngComm
_journal_paper_doi 10.1039/C7CE01381G
_journal_year 2017
_chemical_formula_moiety '5(C4 F8 I2), 3(C3 H9 N O)'
_chemical_formula_sum 'C29 H27 F40 I10 N3 O3'
_chemical_formula_weight 2494.53
_space_group_crystal_system monoclinic
_space_group_IT_number 14
_space_group_name_Hall '-P 2ybc'
_space_group_name_H-M_alt 'P 1 21/c 1'
_symmetry_space_group_name_Hall '-P 2ybc'
_symmetry_space_group_name_H-M 'P 1 21/c 1'
_atom_sites_solution_hydrogens geom
_atom_sites_solution_primary iterative
_atom_sites_solution_secondary difmap
_audit_creation_method SHELXL-2016/6
_audit_update_record
;
2017-06-22 deposited with the CCDC.
2017-08-17 downloaded from the CCDC.
;
_cell_angle_alpha 90
_cell_angle_beta 108.327(3)
_cell_angle_gamma 90
_cell_formula_units_Z 4
_cell_length_a 20.8752(5)
_cell_length_b 11.2667(2)
_cell_length_c 28.8275(7)
_cell_measurement_reflns_used 12122
_cell_measurement_temperature 123.0(1)
_cell_measurement_theta_max 29.2420
_cell_measurement_theta_min 3.4430
_cell_volume 6436.2(3)
_computing_cell_refinement
;
CrysAlisPro, Agilent Technologies,
Version 1.171.36.28 (release 01-02-2013 CrysAlis171 .NET)
(compiled Feb  1 2013,16:14:44)
;
_computing_data_collection
;
CrysAlisPro, Agilent Technologies,
Version 1.171.36.28 (release 01-02-2013 CrysAlis171 .NET)
(compiled Feb  1 2013,16:14:44)
;
_computing_data_reduction
;
CrysAlisPro, Agilent Technologies,
Version 1.171.36.28 (release 01-02-2013 CrysAlis171 .NET)
(compiled Feb  1 2013,16:14:44)
;
_computing_publication_material 'WinGX (Farrugia, 2012)'
_computing_structure_refinement 'SHELXL-2016/6 (Sheldrick, 2015)'
_computing_structure_solution 'Superflip (Palatinus & Chapuis 2007)'
_diffrn_ambient_temperature 123.0(1)
_diffrn_detector 'CCD plate'
_diffrn_detector_area_resol_mean 5.1977
_diffrn_detector_type Atlas
_diffrn_measured_fraction_theta_full 0.993
_diffrn_measured_fraction_theta_max 0.838
_diffrn_measurement_device 'four-circle diffractometer'
_diffrn_measurement_device_type 'SuperNova, Dual, Cu at zero, Atlas'
_diffrn_measurement_method '\w scans'
_diffrn_radiation_monochromator mirror
_diffrn_radiation_probe x-ray
_diffrn_radiation_type MoK\a
_diffrn_radiation_wavelength 0.71073
_diffrn_reflns_av_R_equivalents 0.0165
_diffrn_reflns_av_unetI/netI 0.0306
_diffrn_reflns_Laue_measured_fraction_full 0.993
_diffrn_reflns_Laue_measured_fraction_max 0.838
_diffrn_reflns_limit_h_max 28
_diffrn_reflns_limit_h_min -27
_diffrn_reflns_limit_k_max 11
_diffrn_reflns_limit_k_min -15
_diffrn_reflns_limit_l_max 29
_diffrn_reflns_limit_l_min -39
_diffrn_reflns_number 26621
_diffrn_reflns_point_group_measured_fraction_full 0.993
_diffrn_reflns_point_group_measured_fraction_max 0.838
_diffrn_reflns_theta_full 25.250
_diffrn_reflns_theta_max 29.363
_diffrn_reflns_theta_min 2.873
_diffrn_source 'micro-focus sealed X-ray tube'
_diffrn_source_type 'SuperNova (Mo) X-ray Source'
_exptl_absorpt_coefficient_mu 4.964
_exptl_absorpt_correction_T_max 0.481
_exptl_absorpt_correction_T_min 0.298
_exptl_absorpt_correction_type gaussian
_exptl_absorpt_process_details
;
CrysAlisPro, Agilent Technologies,
Version 1.171.36.28 (release 01-02-2013 CrysAlis171 .NET)
(compiled Feb  1 2013,16:14:44)
Numerical absorption correction based on gaussian integration over
 a multifaceted crystal model
;
_exptl_crystal_colour colourless
_exptl_crystal_density_diffrn 2.574
_exptl_crystal_density_method 'not measured'
_exptl_crystal_description block
_exptl_crystal_F_000 4544
_exptl_crystal_size_max 0.376
_exptl_crystal_size_mid 0.342
_exptl_crystal_size_min 0.229
_refine_diff_density_max 1.082
_refine_diff_density_min -1.195
_refine_diff_density_rms 0.106
_refine_ls_extinction_method none
_refine_ls_goodness_of_fit_ref 1.123
_refine_ls_hydrogen_treatment constr
_refine_ls_matrix_type full
_refine_ls_number_parameters 1014
_refine_ls_number_reflns 14844
_refine_ls_number_restraints 3920
_refine_ls_restrained_S_all 1.059
_refine_ls_R_factor_all 0.0336
_refine_ls_R_factor_gt 0.0274
_refine_ls_shift/su_max 0.003
_refine_ls_shift/su_mean 0.000
_refine_ls_structure_factor_coef Fsqd
_refine_ls_weighting_details 'w=1/[\s^2^(Fo^2^)+(0.0163P)^2^+2.2193P] where P=(Fo^2^+2Fc^2^)/3'
_refine_ls_weighting_scheme calc
_refine_ls_wR_factor_gt 0.0503
_refine_ls_wR_factor_ref 0.0522
_reflns_Friedel_coverage 0.000
_reflns_number_gt 13227
_reflns_number_total 14844
_reflns_threshold_expression 'I > 2\s(I)'
_cod_data_source_file c7ce01381g2.cif
_cod_data_source_block 1_DI4
_cod_database_code 7228933
_shelx_shelxl_version_number 2016/6
_shelx_space_group_comment
;
The symmetry employed for this shelxl refinement is uniquely defined
by the following loop, which should always be used as a source of
symmetry information in preference to the above space-group names.
They are only intended as comments.
;
_shelx_estimated_absorpt_t_min 0.257
_shelx_estimated_absorpt_t_max 0.396

loop_
_space_group_symop_operation_xyz
'x, y, z'
'-x, y+1/2, -z+1/2'
'-x, -y, -z'
'x, -y-1/2, z-1/2'

loop_
_atom_site_label
_atom_site_type_symbol
_atom_site_fract_x
_atom_site_fract_y
_atom_site_fract_z
_atom_site_U_iso_or_equiv
_atom_site_adp_type
_atom_site_occupancy
_atom_site_site_symmetry_order
_atom_site_calc_flag
_atom_site_refinement_flags_posn
_atom_site_refinement_flags_adp
_atom_site_refinement_flags_occupancy
_atom_site_disorder_assembly
_atom_site_disorder_group
C3A C 0.6956(2) 0.7405(4) 0.57010(14) 0.0363(9) Uani 1 1 d . . . . .
H3A1 H 0.649308 0.729767 0.548370 0.055 Uiso 1 1 calc R U . . .
H3A2 H 0.698992 0.815808 0.587693 0.055 Uiso 1 1 calc R U . . .
H3A3 H 0.707470 0.674921 0.593611 0.055 Uiso 1 1 calc R U . . .
C4A C 0.8134(2) 0.7571(4) 0.57383(14) 0.0391(10) Uani 1 1 d . . . . .
H4A1 H 0.825323 0.690334 0.596727 0.059 Uiso 1 1 calc R U . . .
H4A2 H 0.816791 0.831416 0.592125 0.059 Uiso 1 1 calc R U . . .
H4A3 H 0.844362 0.759641 0.554406 0.059 Uiso 1 1 calc R U . . .
C5A C 0.7248(2) 0.8389(3) 0.50436(15) 0.0395(10) Uani 1 1 d . . . . .
H5A1 H 0.757119 0.840872 0.486022 0.059 Uiso 1 1 calc R U . . .
H5A2 H 0.726009 0.914828 0.521235 0.059 Uiso 1 1 calc R U . . .
H5A3 H 0.679269 0.825484 0.481779 0.059 Uiso 1 1 calc R U . . .
N2A N 0.74279(15) 0.7418(2) 0.54067(10) 0.0232(6) Uani 1 1 d . . . . .
O1A O 0.73811(12) 0.63278(19) 0.51601(8) 0.0229(5) Uani 1 1 d . . . . .
C3B C 0.0669(3) 0.5391(3) 0.19931(15) 0.0530(14) Uani 1 1 d . . . . .
H3B1 H 0.036967 0.547054 0.219392 0.080 Uiso 1 1 calc R U . . .
H3B2 H 0.042552 0.562385 0.165608 0.080 Uiso 1 1 calc R U . . .
H3B3 H 0.106312 0.590558 0.212368 0.080 Uiso 1 1 calc R U . . .
C4B C 0.1383(2) 0.4006(4) 0.17245(13) 0.0445(11) Uani 1 1 d . . . . .
H4B1 H 0.175970 0.455613 0.185575 0.067 Uiso 1 1 calc R U . . .
H4B2 H 0.115665 0.418490 0.137890 0.067 Uiso 1 1 calc R U . . .
H4B3 H 0.155338 0.318942 0.175635 0.067 Uiso 1 1 calc R U . . .
C5B C 0.03008(19) 0.3357(3) 0.17821(13) 0.0339(9) Uani 1 1 d . . . . .
H5B1 H 0.044909 0.252828 0.180000 0.051 Uiso 1 1 calc R U . . .
H5B2 H 0.008645 0.357946 0.143949 0.051 Uiso 1 1 calc R U . . .
H5B3 H -0.002395 0.344985 0.196194 0.051 Uiso 1 1 calc R U . . .
N2B N 0.08936(16) 0.4136(3) 0.20017(10) 0.0272(7) Uani 1 1 d . . . . .
O1B O 0.12124(12) 0.3800(2) 0.24898(8) 0.0232(5) Uani 1 1 d . . . . .
C3C C 0.2704(2) 0.7359(3) 0.18767(13) 0.0324(9) Uani 1 1 d . . . . .
H3C1 H 0.223008 0.738233 0.167236 0.049 Uiso 1 1 calc R U . . .
H3C2 H 0.279819 0.803148 0.210389 0.049 Uiso 1 1 calc R U . . .
H3C3 H 0.279344 0.661495 0.206191 0.049 Uiso 1 1 calc R U . . .
C4C C 0.38715(19) 0.7403(3) 0.18717(13) 0.0332(9) Uani 1 1 d . . . . .
H4C1 H 0.395617 0.668196 0.207186 0.050 Uiso 1 1 calc R U . . .
H4C2 H 0.397117 0.810191 0.208500 0.050 Uiso 1 1 calc R U . . .
H4C3 H 0.416139 0.740614 0.166233 0.050 Uiso 1 1 calc R U . . .
C5C C 0.3007(2) 0.8543(3) 0.12619(13) 0.0303(9) Uani 1 1 d . . . . .
H5C1 H 0.331251 0.858831 0.106443 0.045 Uiso 1 1 calc R U . . .
H5C2 H 0.307925 0.923312 0.147925 0.045 Uiso 1 1 calc R U . . .
H5C3 H 0.253890 0.853630 0.104630 0.045 Uiso 1 1 calc R U . . .
N2C N 0.31466(14) 0.7434(2) 0.15599(9) 0.0209(6) Uani 1 1 d . . . . .
O1C O 0.30172(12) 0.64597(18) 0.12415(8) 0.0205(5) Uani 1 1 d . . . . .
C1S C 0.52052(17) 0.4645(3) 0.42098(12) 0.0309(9) Uani 1 1 d D . . . .
C2S C 0.46899(16) 0.5466(3) 0.38689(11) 0.0256(8) Uani 1 1 d D . . . .
C3S C 0.39652(16) 0.4931(3) 0.36498(10) 0.0230(7) Uani 1 1 d D . . . .
C4S C 0.35210(15) 0.5489(3) 0.31751(11) 0.0236(7) Uani 1 1 d D . . . .
F1S F 0.53334(12) 0.3761(2) 0.39328(10) 0.0593(8) Uani 1 1 d D . . . .
F2S F 0.49147(12) 0.4151(2) 0.45208(8) 0.0503(7) Uani 1 1 d D . . . .
F3S F 0.49271(11) 0.5801(2) 0.35048(7) 0.0440(6) Uani 1 1 d D . . . .
F4S F 0.46339(11) 0.64607(17) 0.41149(8) 0.0403(6) Uani 1 1 d D . . . .
F5S F 0.40112(11) 0.37619(16) 0.35713(7) 0.0342(5) Uani 1 1 d D . . . .
F6S F 0.36480(10) 0.5060(2) 0.39904(7) 0.0346(5) Uani 1 1 d D . . . .
F7S F 0.38027(11) 0.5275(2) 0.28195(7) 0.0357(5) Uani 1 1 d D . . . .
F8S F 0.35151(10) 0.66725(16) 0.32339(8) 0.0343(5) Uani 1 1 d D . . . .
I1S I 0.61389(2) 0.54930(2) 0.46112(2) 0.02530(6) Uani 1 1 d D . . . .
I2S I 0.25060(2) 0.48007(2) 0.29393(2) 0.02200(5) Uani 1 1 d D . . . .
C1T C 0.81631(19) 0.2371(3) 0.59262(13) 0.0259(9) Uani 0.836(3) 1 d D U P A 1
C2T C 0.80018(19) 0.2055(3) 0.63951(13) 0.0212(9) Uani 0.836(3) 1 d D U P A 1
C3T C 0.81411(18) 0.0741(3) 0.65683(12) 0.0196(9) Uani 0.836(3) 1 d D U P A 1
C4T C 0.8137(2) 0.0458(3) 0.70880(13) 0.0285(10) Uani 0.836(3) 1 d D U P A 1
F1T F 0.78925(17) 0.1528(2) 0.55907(9) 0.0425(8) Uani 0.836(3) 1 d D U P A 1
F2T F 0.8836(2) 0.2324(4) 0.60250(18) 0.0448(12) Uani 0.836(3) 1 d D U P A 1
F3T F 0.73490(17) 0.2270(4) 0.63305(14) 0.0364(10) Uani 0.836(3) 1 d D U P A 1
F4T F 0.83753(15) 0.2765(2) 0.67547(8) 0.0389(8) Uani 0.836(3) 1 d D U P A 1
F5T F 0.76611(14) 0.0062(2) 0.62577(9) 0.0337(7) Uani 0.836(3) 1 d D U P A 1
F6T F 0.87429(19) 0.0415(3) 0.65314(14) 0.0336(10) Uani 0.836(3) 1 d D U P A 1
F7T F 0.7544(3) 0.0807(4) 0.71361(19) 0.0466(12) Uani 0.836(3) 1 d D U P A 1
F8T F 0.86261(17) 0.1093(2) 0.74086(9) 0.0498(9) Uani 0.836(3) 1 d D U P A 1
I1T I 0.78032(8) 0.40946(13) 0.56407(5) 0.0262(2) Uani 0.836(3) 1 d D U P A 1
I2T I 0.83195(15) -0.14014(19) 0.72639(7) 0.0257(3) Uani 0.836(3) 1 d D U P A 1
C1T' C 0.8461(5) 0.2910(8) 0.6234(4) 0.027(3) Uani 0.164(3) 1 d D U P A 2
C2T' C 0.7990(6) 0.1924(8) 0.6294(4) 0.027(3) Uani 0.164(3) 1 d D U P A 2
C3T' C 0.8316(5) 0.0888(9) 0.6648(4) 0.025(3) Uani 0.164(3) 1 d D U P A 2
C4T' C 0.7825(5) 0.0124(9) 0.6820(4) 0.028(3) Uani 0.164(3) 1 d D U P A 2
F1T' F 0.8953(9) 0.2432(18) 0.6086(8) 0.037(4) Uani 0.164(3) 1 d D U P A 2
F2T' F 0.8756(7) 0.3422(10) 0.6671(3) 0.036(3) Uani 0.164(3) 1 d D U P A 2
F3T' F 0.7679(7) 0.1460(9) 0.5848(4) 0.034(3) Uani 0.164(3) 1 d D U P A 2
F4T' F 0.7512(8) 0.2423(17) 0.6454(7) 0.030(4) Uani 0.164(3) 1 d D U P A 2
F5T' F 0.8637(9) 0.0170(15) 0.6421(7) 0.028(4) Uani 0.164(3) 1 d D U P A 2
F6T' F 0.8777(6) 0.1332(9) 0.7050(4) 0.030(3) Uani 0.164(3) 1 d D U P A 2
F7T' F 0.7292(6) -0.0121(10) 0.6424(4) 0.035(3) Uani 0.164(3) 1 d D U P A 2
F8T' F 0.7600(12) 0.0777(18) 0.7128(7) 0.041(5) Uani 0.164(3) 1 d D U P A 2
I1T' I 0.7941(4) 0.4267(7) 0.5730(3) 0.0269(11) Uani 0.164(3) 1 d D U P A 2
I2T' I 0.8270(8) -0.1500(9) 0.7170(4) 0.0257(14) Uani 0.164(3) 1 d D U P A 2
C1U C 0.91074(18) 0.5958(3) 0.43216(12) 0.0313(9) Uani 0.9612(17) 1 d D U P B 1
C2U C 0.91481(16) 0.4795(3) 0.40589(12) 0.0265(8) Uani 0.9612(17) 1 d D U P B 1
C3U C 0.96772(17) 0.4780(3) 0.37775(11) 0.0258(8) Uani 0.9612(17) 1 d D U P B 1
C4U C 0.98551(18) 0.3565(3) 0.36167(13) 0.0346(9) Uani 0.9612(17) 1 d D U P B 1
F1U F 0.90426(16) 0.68585(19) 0.39999(10) 0.0466(7) Uani 0.9612(17) 1 d D U P B 1
F2U F 0.96922(12) 0.6118(3) 0.46806(9) 0.0490(7) Uani 0.9612(17) 1 d D U P B 1
F3U F 0.85329(11) 0.4581(2) 0.37289(8) 0.0391(6) Uani 0.9612(17) 1 d D U P B 1
F4U F 0.92864(13) 0.39089(19) 0.43861(8) 0.0387(6) Uani 0.9612(17) 1 d D U P B 1
F5U F 0.94175(14) 0.5445(2) 0.33704(8) 0.0397(6) Uani 0.9612(17) 1 d D U P B 1
F6U F 1.02486(12) 0.5300(2) 0.40499(9) 0.0470(7) Uani 0.9612(17) 1 d D U P B 1
F7U F 0.92764(13) 0.2971(2) 0.34077(10) 0.0461(7) Uani 0.9612(17) 1 d D U P B 1
F8U F 1.02051(15) 0.2946(2) 0.40193(9) 0.0561(8) Uani 0.9612(17) 1 d D U P B 1
I2U I 1.04378(2) 0.36966(5) 0.31188(2) 0.02968(10) Uani 0.9612(17) 1 d D U P B 1
I1U I 0.82935(2) 0.60277(2) 0.46308(2) 0.02823(6) Uani 1 1 d D . . . .
C1U' C 0.8969(11) 0.6091(18) 0.4203(9) 0.036(4) Uani 0.0388(17) 1 d D U P B 2
C2U' C 0.9208(12) 0.486(2) 0.4097(9) 0.034(3) Uani 0.0388(17) 1 d D U P B 2
C3U' C 0.9593(11) 0.490(2) 0.3715(8) 0.036(3) Uani 0.0388(17) 1 d D U P B 2
C4U' C 1.0059(13) 0.386(2) 0.3703(8) 0.041(3) Uani 0.0388(17) 1 d D U P B 2
F1U' F 0.867(2) 0.662(3) 0.3770(11) 0.035(6) Uani 0.0388(17) 1 d D U P B 2
F2U' F 0.9521(14) 0.673(3) 0.4441(16) 0.041(5) Uani 0.0388(17) 1 d D U P B 2
F3U' F 0.8670(16) 0.414(3) 0.3937(16) 0.035(5) Uani 0.0388(17) 1 d D U P B 2
F4U' F 0.9622(19) 0.443(3) 0.4520(10) 0.038(5) Uani 0.0388(17) 1 d D U P B 2
F5U' F 0.9146(17) 0.502(4) 0.3265(9) 0.034(6) Uani 0.0388(17) 1 d D U P B 2
F6U' F 0.9992(18) 0.588(2) 0.3808(15) 0.039(5) Uani 0.0388(17) 1 d D U P B 2
F7U' F 0.970(2) 0.285(2) 0.3609(17) 0.045(5) Uani 0.0388(17) 1 d D U P B 2
F8U' F 1.0517(18) 0.377(4) 0.4150(8) 0.043(5) Uani 0.0388(17) 1 d D U P B 2
I2U' I 1.0555(5) 0.4188(12) 0.3163(3) 0.02968(10) Uani 0.0388(17) 1 d D U P B 2
C1V C 0.33988(19) 0.2284(3) 0.18093(11) 0.0339(10) Uani 1 1 d D . . . .
C2V C 0.37880(15) 0.2171(3) 0.23574(11) 0.0236(8) Uani 1 1 d D . . . .
C3V C 0.39916(16) 0.0892(3) 0.25467(11) 0.0257(8) Uani 1 1 d D . . . .
C4V C 0.42269(16) 0.0742(3) 0.31046(11) 0.0263(8) Uani 1 1 d D . . . .
F1V F 0.27991(14) 0.1739(2) 0.17196(9) 0.0612(9) Uani 1 1 d D . . . .
F2V F 0.37384(18) 0.1700(2) 0.15573(8) 0.0741(11) Uani 1 1 d D . . . .
F3V F 0.33973(12) 0.26283(18) 0.26026(7) 0.0350(5) Uani 1 1 d D . . . .
F4V F 0.43522(11) 0.28173(19) 0.24597(8) 0.0431(6) Uani 1 1 d D . . . .
F5V F 0.34595(12) 0.01640(17) 0.23634(7) 0.0386(6) Uani 1 1 d D . . . .
F6V F 0.44879(13) 0.0533(2) 0.23780(8) 0.0469(6) Uani 1 1 d D . . . .
F7V F 0.37134(12) 0.0972(2) 0.32761(8) 0.0432(6) Uani 1 1 d D . . . .
F8V F 0.47132(12) 0.15349(19) 0.33064(8) 0.0452(7) Uani 1 1 d D . . . .
I1V I 0.32439(2) 0.41065(2) 0.15705(2) 0.02719(6) Uani 1 1 d D . . . .
I2V I 0.45882(2) -0.10158(2) 0.33195(2) 0.03832(7) Uani 1 1 d D . . . .
C1W C 0.08612(16) 0.5768(3) -0.00018(12) 0.0312(9) Uani 1 1 d D . . . .
C2W C 0.03482(16) 0.5139(3) 0.01908(11) 0.0245(8) Uani 1 1 d D . . . .
F1W F 0.05944(12) 0.6786(2) -0.02174(9) 0.0573(8) Uani 1 1 d D . . . .
F2W F 0.09841(12) 0.5089(3) -0.03491(8) 0.0587(8) Uani 1 1 d D . . . .
F3W F 0.02491(11) 0.5809(2) 0.05467(8) 0.0422(6) Uani 1 1 d D . . . .
F4W F 0.06233(11) 0.41028(18) 0.03909(8) 0.0427(6) Uani 1 1 d D . . . .
I1W I 0.17950(2) 0.61158(2) 0.05695(2) 0.02561(6) Uani 1 1 d D . . . .
C1X C 0.41810(17) 0.5951(3) -0.00093(11) 0.0283(8) Uani 1 1 d D . . . .
C2X C 0.48031(15) 0.5150(3) 0.01792(11) 0.0220(7) Uani 1 1 d D . . . .
F1X F 0.37416(11) 0.5439(2) -0.04070(7) 0.0421(6) Uani 1 1 d D . . . .
F2X F 0.43656(12) 0.69954(19) -0.01555(9) 0.0443(6) Uani 1 1 d D . . . .
F3X F 0.46016(11) 0.41142(16) 0.03259(7) 0.0299(5) Uani 1 1 d D . . . .
F4X F 0.52322(10) 0.56843(19) 0.05742(7) 0.0328(5) Uani 1 1 d D . . . .
I1X I 0.36926(2) 0.62394(2) 0.05365(2) 0.02445(5) Uani 1 1 d D . . . .

loop_
_atom_site_aniso_label
_atom_site_aniso_U_11
_atom_site_aniso_U_22
_atom_site_aniso_U_33
_atom_site_aniso_U_23
_atom_site_aniso_U_13
_atom_site_aniso_U_12
C3A 0.045(2) 0.036(2) 0.036(2) -0.0115(18) 0.0240(19) -0.008(2)
C4A 0.031(2) 0.038(2) 0.039(2) -0.0179(19) -0.0022(18) -0.0027(18)
C5A 0.055(3) 0.0214(18) 0.045(2) 0.0097(18) 0.020(2) 0.0104(19)
N2A 0.0264(15) 0.0194(14) 0.0251(14) -0.0030(12) 0.0099(13) -0.0012(13)
O1A 0.0266(13) 0.0181(11) 0.0216(11) -0.0028(10) 0.0042(10) -0.0008(10)
C3B 0.080(4) 0.023(2) 0.041(2) 0.0041(19) -0.002(2) 0.011(2)
C4B 0.045(3) 0.070(3) 0.0177(17) -0.0032(19) 0.0087(18) -0.019(2)
C5B 0.028(2) 0.037(2) 0.0309(19) -0.0046(17) 0.0004(17) 0.0003(18)
N2B 0.0296(16) 0.0258(15) 0.0229(14) 0.0022(13) 0.0032(13) 0.0007(14)
O1B 0.0231(12) 0.0253(12) 0.0192(11) 0.0022(10) 0.0036(10) 0.0000(10)
C3C 0.040(2) 0.034(2) 0.0317(19) -0.0045(17) 0.0226(18) -0.0022(18)
C4C 0.031(2) 0.033(2) 0.0301(19) -0.0064(17) 0.0013(17) -0.0020(17)
C5C 0.037(2) 0.0177(17) 0.035(2) 0.0026(16) 0.0097(18) -0.0015(16)
N2C 0.0213(14) 0.0200(14) 0.0227(14) -0.0051(12) 0.0089(12) -0.0026(12)
O1C 0.0224(12) 0.0170(11) 0.0219(11) -0.0039(9) 0.0067(10) 0.0000(10)
C1S 0.030(2) 0.0274(19) 0.0306(19) -0.0042(17) 0.0030(17) -0.0012(17)
C2S 0.0272(19) 0.0235(17) 0.0258(17) -0.0031(15) 0.0080(16) -0.0002(16)
C3S 0.0275(18) 0.0209(17) 0.0229(16) -0.0041(14) 0.0113(15) -0.0022(15)
C4S 0.0217(17) 0.0218(17) 0.0291(18) -0.0016(15) 0.0105(15) -0.0005(15)
F1S 0.0349(14) 0.0408(14) 0.0832(19) -0.0357(14) -0.0086(14) 0.0139(11)
F2S 0.0379(14) 0.0566(15) 0.0451(13) 0.0253(12) -0.0030(12) -0.0172(12)
F3S 0.0260(12) 0.0758(17) 0.0303(11) 0.0121(12) 0.0089(10) -0.0078(12)
F4S 0.0264(12) 0.0264(11) 0.0596(14) -0.0197(11) 0.0011(11) 0.0028(10)
F5S 0.0334(12) 0.0194(10) 0.0402(12) -0.0022(9) -0.0021(10) -0.0006(9)
F6S 0.0258(11) 0.0570(14) 0.0238(10) -0.0020(10) 0.0117(9) -0.0068(11)
F7S 0.0282(11) 0.0586(15) 0.0233(10) -0.0018(10) 0.0126(9) -0.0047(11)
F8S 0.0248(11) 0.0185(10) 0.0559(13) 0.0011(10) 0.0072(10) -0.0019(9)
I1S 0.02073(11) 0.03041(12) 0.02256(11) -0.00249(10) 0.00363(9) 0.00094(10)
I2S 0.01893(10) 0.02305(11) 0.02469(11) -0.00349(9) 0.00781(9) -0.00063(9)
C1T 0.029(2) 0.023(2) 0.028(2) 0.0027(17) 0.0129(18) 0.0089(18)
C2T 0.023(2) 0.0164(18) 0.0253(19) -0.0023(16) 0.0099(17) 0.0041(17)
C3T 0.0197(19) 0.0190(18) 0.0207(18) -0.0039(16) 0.0072(16) 0.0028(16)
C4T 0.036(2) 0.023(2) 0.026(2) -0.0006(18) 0.0097(19) 0.0013(19)
F1T 0.077(2) 0.0284(14) 0.0235(13) -0.0025(12) 0.0173(14) 0.0066(14)
F2T 0.0323(19) 0.044(2) 0.068(3) 0.025(2) 0.0300(19) 0.0146(18)
F3T 0.0286(17) 0.0353(19) 0.053(2) 0.0160(17) 0.0245(17) 0.0157(15)
F4T 0.0617(19) 0.0189(12) 0.0300(13) -0.0031(11) 0.0055(13) -0.0042(13)
F5T 0.0432(17) 0.0249(13) 0.0263(13) -0.0031(11) 0.0012(12) -0.0067(12)
F6T 0.0324(18) 0.0263(18) 0.051(2) 0.0110(16) 0.0259(17) 0.0126(15)
F7T 0.063(3) 0.037(2) 0.058(2) 0.013(2) 0.045(2) 0.020(2)
F8T 0.081(2) 0.0264(14) 0.0240(14) -0.0020(11) -0.0097(15) -0.0149(14)
I1T 0.0295(5) 0.0234(3) 0.0266(4) 0.0063(3) 0.0101(3) 0.0070(3)
I2T 0.0309(3) 0.0200(3) 0.0255(6) 0.0027(4) 0.0082(4) 0.0006(3)
C1T' 0.026(6) 0.023(5) 0.029(5) 0.006(5) 0.006(5) 0.002(4)
C2T' 0.028(5) 0.019(5) 0.033(5) 0.000(4) 0.008(4) 0.001(4)
C3T' 0.028(5) 0.020(5) 0.027(5) -0.003(4) 0.009(4) -0.001(4)
C4T' 0.032(6) 0.023(6) 0.031(6) 0.001(5) 0.014(4) 0.001(5)
F1T' 0.023(7) 0.035(8) 0.054(8) 0.018(7) 0.014(6) 0.007(6)
F2T' 0.045(7) 0.026(6) 0.025(5) 0.009(4) -0.007(5) -0.006(5)
F3T' 0.040(6) 0.020(5) 0.036(5) 0.000(4) 0.004(5) 0.001(5)
F4T' 0.034(7) 0.024(7) 0.034(7) 0.001(6) 0.013(6) 0.007(6)
F5T' 0.034(7) 0.021(7) 0.035(7) -0.002(5) 0.017(6) 0.001(5)
F6T' 0.036(5) 0.025(5) 0.023(5) 0.002(4) 0.001(4) -0.006(4)
F7T' 0.033(6) 0.025(6) 0.040(6) 0.015(5) 0.003(5) -0.006(5)
F8T' 0.056(9) 0.033(9) 0.042(8) 0.009(8) 0.029(7) 0.020(8)
I1T' 0.026(2) 0.029(2) 0.029(2) 0.0089(18) 0.0140(17) 0.0075(16)
I2T' 0.033(3) 0.0199(17) 0.028(3) 0.003(2) 0.015(3) -0.0001(16)
C1U 0.033(2) 0.0302(19) 0.0337(19) 0.0012(16) 0.0148(17) -0.0019(17)
C2U 0.0240(17) 0.0261(17) 0.0302(18) 0.0031(15) 0.0099(15) -0.0027(16)
C3U 0.0272(18) 0.0218(17) 0.0289(17) 0.0019(15) 0.0095(15) -0.0032(15)
C4U 0.035(2) 0.031(2) 0.043(2) 0.0064(18) 0.0197(18) 0.0010(18)
F1U 0.078(2) 0.0257(12) 0.0546(15) 0.0079(11) 0.0466(15) 0.0022(13)
F2U 0.0348(14) 0.0684(18) 0.0435(14) -0.0190(13) 0.0119(12) -0.0172(13)
F3U 0.0252(12) 0.0534(15) 0.0380(13) -0.0192(12) 0.0090(10) -0.0066(11)
F4U 0.0491(15) 0.0306(12) 0.0444(13) 0.0156(11) 0.0262(12) 0.0052(12)
F5U 0.0578(17) 0.0325(13) 0.0375(12) 0.0125(11) 0.0273(12) 0.0152(12)
F6U 0.0284(13) 0.0663(17) 0.0510(15) -0.0244(14) 0.0192(12) -0.0193(13)
F7U 0.0454(15) 0.0314(12) 0.0731(17) -0.0194(12) 0.0352(14) -0.0127(12)
F8U 0.0619(18) 0.0580(17) 0.0602(16) 0.0333(14) 0.0363(15) 0.0329(15)
I2U 0.02476(14) 0.0329(2) 0.03354(13) -0.00025(14) 0.01235(12) 0.00463(15)
I1U 0.03065(12) 0.03059(12) 0.02663(11) -0.00090(10) 0.01357(10) -0.00058(11)
C1U' 0.041(7) 0.036(6) 0.037(7) 0.002(6) 0.022(5) -0.001(6)
C2U' 0.033(6) 0.037(6) 0.035(6) 0.001(6) 0.016(5) 0.000(5)
C3U' 0.036(6) 0.038(6) 0.038(6) 0.001(6) 0.019(5) 0.000(5)
C4U' 0.040(7) 0.043(6) 0.047(6) 0.003(6) 0.024(5) 0.003(6)
F1U' 0.042(11) 0.033(10) 0.038(8) 0.007(9) 0.024(7) -0.002(10)
F2U' 0.043(8) 0.040(9) 0.045(9) 0.000(9) 0.020(7) -0.003(8)
F3U' 0.032(8) 0.041(9) 0.037(10) -0.003(9) 0.018(7) -0.001(8)
F4U' 0.036(9) 0.041(9) 0.037(7) 0.004(8) 0.015(7) 0.001(8)
F5U' 0.040(10) 0.029(11) 0.039(7) 0.009(9) 0.019(8) -0.006(9)
F6U' 0.040(9) 0.041(7) 0.040(10) -0.002(9) 0.020(8) -0.002(7)
F7U' 0.045(9) 0.042(7) 0.058(10) -0.001(9) 0.032(8) 0.002(8)
F8U' 0.040(9) 0.052(10) 0.047(7) 0.009(9) 0.025(7) 0.005(8)
I2U' 0.02476(14) 0.0329(2) 0.03354(13) -0.00025(14) 0.01235(12) 0.00463(15)
C1V 0.050(3) 0.0249(19) 0.0236(18) 0.0011(16) 0.0078(18) 0.0064(19)
C2V 0.0248(18) 0.0194(16) 0.0270(17) -0.0015(15) 0.0088(15) -0.0014(15)
C3V 0.0282(19) 0.0225(17) 0.0282(18) -0.0029(15) 0.0116(16) 0.0011(16)
C4V 0.0270(19) 0.0255(18) 0.0253(17) -0.0001(15) 0.0068(16) -0.0039(16)
F1V 0.0693(19) 0.0341(13) 0.0513(15) 0.0108(12) -0.0222(14) -0.0152(13)
F2V 0.148(3) 0.0504(15) 0.0329(13) 0.0075(12) 0.0406(16) 0.0568(19)
F3V 0.0501(14) 0.0283(11) 0.0333(11) -0.0015(9) 0.0226(11) 0.0117(11)
F4V 0.0321(12) 0.0381(13) 0.0523(14) 0.0180(11) 0.0035(11) -0.0100(11)
F5V 0.0521(15) 0.0217(10) 0.0308(11) -0.0027(9) -0.0028(11) -0.0081(10)
F6V 0.0611(17) 0.0494(14) 0.0430(13) 0.0156(11) 0.0348(13) 0.0306(13)
F7V 0.0503(15) 0.0522(14) 0.0355(12) 0.0086(11) 0.0256(12) 0.0145(12)
F8V 0.0492(15) 0.0309(12) 0.0421(13) 0.0005(10) -0.0049(12) -0.0168(11)
I1V 0.03365(13) 0.02459(11) 0.02490(11) 0.00352(9) 0.01146(10) 0.00633(10)
I2V 0.05388(17) 0.02387(12) 0.03059(13) 0.00391(10) 0.00381(12) 0.00309(12)
C1W 0.0247(19) 0.038(2) 0.0308(19) 0.0014(18) 0.0081(16) -0.0032(18)
C2W 0.0228(18) 0.0269(18) 0.0218(16) 0.0026(15) 0.0042(15) -0.0010(16)
F1W 0.0311(13) 0.0580(16) 0.0694(17) 0.0385(14) -0.0034(13) -0.0082(12)
F2W 0.0349(14) 0.105(2) 0.0421(13) -0.0350(15) 0.0212(12) -0.0247(15)
F3W 0.0275(12) 0.0664(16) 0.0368(12) -0.0243(12) 0.0158(10) -0.0114(11)
F4W 0.0299(12) 0.0310(12) 0.0527(14) 0.0167(11) -0.0077(11) -0.0009(10)
I1W 0.01792(10) 0.02790(12) 0.02929(12) -0.00117(10) 0.00496(9) -0.00132(9)
C1X 0.032(2) 0.0310(19) 0.0263(18) -0.0038(16) 0.0146(16) -0.0055(17)
C2X 0.0214(17) 0.0258(17) 0.0202(16) -0.0041(14) 0.0087(14) -0.0099(15)
F1X 0.0272(12) 0.0716(16) 0.0246(10) -0.0101(11) 0.0041(10) 0.0065(12)
F2X 0.0498(15) 0.0364(12) 0.0611(15) 0.0188(12) 0.0381(13) 0.0097(12)
F3X 0.0341(12) 0.0270(10) 0.0357(11) 0.0039(9) 0.0209(10) -0.0033(10)
F4X 0.0262(11) 0.0474(13) 0.0243(10) -0.0142(10) 0.0072(9) -0.0063(10)
I1X 0.02311(11) 0.02739(12) 0.02567(11) -0.00499(9) 0.01171(9) -0.00382(10)

loop_
_atom_type_symbol
_atom_type_description
_atom_type_scat_dispersion_real
_atom_type_scat_dispersion_imag
_atom_type_scat_source
C C 0.0033 0.0016 'International Tables Vol C Tables 4.2.6.8 and 6.1.1.4'
H H 0.0000 0.0000 'International Tables Vol C Tables 4.2.6.8 and 6.1.1.4'
N N 0.0061 0.0033 'International Tables Vol C Tables 4.2.6.8 and 6.1.1.4'
O O 0.0106 0.0060 'International Tables Vol C Tables 4.2.6.8 and 6.1.1.4'
F F 0.0171 0.0103 'International Tables Vol C Tables 4.2.6.8 and 6.1.1.4'
I I -0.4742 1.8119 'International Tables Vol C Tables 4.2.6.8 and 6.1.1.4'

loop_
_geom_angle_atom_site_label_1
_geom_angle_atom_site_label_2
_geom_angle_atom_site_label_3
_geom_angle
_geom_angle_site_symmetry_3
N2A C3A H3A1 109.5 .
N2A C3A H3A2 109.5 .
H3A1 C3A H3A2 109.5 .
N2A C3A H3A3 109.5 .
H3A1 C3A H3A3 109.5 .
H3A2 C3A H3A3 109.5 .
N2A C4A H4A1 109.5 .
N2A C4A H4A2 109.5 .
H4A1 C4A H4A2 109.5 .
N2A C4A H4A3 109.5 .
H4A1 C4A H4A3 109.5 .
H4A2 C4A H4A3 109.5 .
N2A C5A H5A1 109.5 .
N2A C5A H5A2 109.5 .
H5A1 C5A H5A2 109.5 .
N2A C5A H5A3 109.5 .
H5A1 C5A H5A3 109.5 .
H5A2 C5A H5A3 109.5 .
O1A N2A C5A 109.1(2) .
O1A N2A C3A 109.0(3) .
C5A N2A C3A 110.1(3) .
O1A N2A C4A 108.8(3) .
C5A N2A C4A 110.3(3) .
C3A N2A C4A 109.4(3) .
N2B C3B H3B1 109.5 .
N2B C3B H3B2 109.5 .
H3B1 C3B H3B2 109.5 .
N2B C3B H3B3 109.5 .
H3B1 C3B H3B3 109.5 .
H3B2 C3B H3B3 109.5 .
N2B C4B H4B1 109.5 .
N2B C4B H4B2 109.5 .
H4B1 C4B H4B2 109.5 .
N2B C4B H4B3 109.5 .
H4B1 C4B H4B3 109.5 .
H4B2 C4B H4B3 109.5 .
N2B C5B H5B1 109.5 .
N2B C5B H5B2 109.5 .
H5B1 C5B H5B2 109.5 .
N2B C5B H5B3 109.5 .
H5B1 C5B H5B3 109.5 .
H5B2 C5B H5B3 109.5 .
O1B N2B C5B 109.6(3) .
O1B N2B C3B 108.7(3) .
C5B N2B C3B 109.8(3) .
O1B N2B C4B 108.8(3) .
C5B N2B C4B 109.4(3) .
C3B N2B C4B 110.6(3) .
N2C C3C H3C1 109.5 .
N2C C3C H3C2 109.5 .
H3C1 C3C H3C2 109.5 .
N2C C3C H3C3 109.5 .
H3C1 C3C H3C3 109.5 .
H3C2 C3C H3C3 109.5 .
N2C C4C H4C1 109.5 .
N2C C4C H4C2 109.5 .
H4C1 C4C H4C2 109.5 .
N2C C4C H4C3 109.5 .
H4C1 C4C H4C3 109.5 .
H4C2 C4C H4C3 109.5 .
N2C C5C H5C1 109.5 .
N2C C5C H5C2 109.5 .
H5C1 C5C H5C2 109.5 .
N2C C5C H5C3 109.5 .
H5C1 C5C H5C3 109.5 .
H5C2 C5C H5C3 109.5 .
O1C N2C C3C 109.2(2) .
O1C N2C C5C 108.4(2) .
C3C N2C C5C 110.7(3) .
O1C N2C C4C 109.0(2) .
C3C N2C C4C 109.6(3) .
C5C N2C C4C 110.0(3) .
F2S C1S F1S 107.6(3) .
F2S C1S C2S 107.8(3) .
F1S C1S C2S 107.3(3) .
F2S C1S I1S 110.2(2) .
F1S C1S I1S 109.3(2) .
C2S C1S I1S 114.4(2) .
F3S C2S F4S 106.9(3) .
F3S C2S C1S 108.4(3) .
F4S C2S C1S 109.0(2) .
F3S C2S C3S 109.8(2) .
F4S C2S C3S 107.4(2) .
C1S C2S C3S 115.1(3) .
F5S C3S F6S 107.7(3) .
F5S C3S C4S 107.9(2) .
F6S C3S C4S 108.0(2) .
F5S C3S C2S 109.5(2) .
F6S C3S C2S 107.3(2) .
C4S C3S C2S 116.1(3) .
F8S C4S F7S 107.2(3) .
F8S C4S C3S 108.8(2) .
F7S C4S C3S 108.6(2) .
F8S C4S I2S 110.5(2) .
F7S C4S I2S 108.35(19) .
C3S C4S I2S 113.2(2) .
F2T C1T F1T 107.4(4) .
F2T C1T C2T 108.0(3) .
F1T C1T C2T 108.1(3) .
F2T C1T I1T 109.4(3) .
F1T C1T I1T 110.2(2) .
C2T C1T I1T 113.6(2) .
F3T C2T F4T 108.5(3) .
F3T C2T C1T 109.4(3) .
F4T C2T C1T 107.8(3) .
F3T C2T C3T 107.2(3) .
F4T C2T C3T 108.2(3) .
C1T C2T C3T 115.6(3) .
F6T C3T F5T 108.0(3) .
F6T C3T C4T 108.2(3) .
F5T C3T C4T 107.4(3) .
F6T C3T C2T 108.6(3) .
F5T C3T C2T 107.5(3) .
C4T C3T C2T 116.9(3) .
F7T C4T F8T 107.3(4) .
F7T C4T C3T 109.1(3) .
F8T C4T C3T 108.9(3) .
F7T C4T I2T 111.1(3) .
F8T C4T I2T 108.3(2) .
C3T C4T I2T 112.1(2) .
F1T' C1T' F2T' 107.4(10) .
F1T' C1T' C2T' 109.1(9) .
F2T' C1T' C2T' 109.1(7) .
F1T' C1T' I1T' 110.1(8) .
F2T' C1T' I1T' 108.3(6) .
C2T' C1T' I1T' 112.8(6) .
F4T' C2T' F3T' 107.5(9) .
F4T' C2T' C1T' 107.8(9) .
F3T' C2T' C1T' 107.9(7) .
F4T' C2T' C3T' 107.8(9) .
F3T' C2T' C3T' 108.3(7) .
C1T' C2T' C3T' 117.1(7) .
F5T' C3T' F6T' 108.1(9) .
F5T' C3T' C4T' 107.8(9) .
F6T' C3T' C4T' 107.5(7) .
F5T' C3T' C2T' 108.2(9) .
F6T' C3T' C2T' 109.4(7) .
C4T' C3T' C2T' 115.7(7) .
F8T' C4T' F7T' 107.8(10) .
F8T' C4T' C3T' 108.2(9) .
F7T' C4T' C3T' 107.4(8) .
F8T' C4T' I2T' 110.1(8) .
F7T' C4T' I2T' 110.0(7) .
C3T' C4T' I2T' 113.2(6) .
F2U C1U F1U 107.3(3) .
F2U C1U C2U 108.6(3) .
F1U C1U C2U 108.2(3) .
F2U C1U I1U 108.7(2) .
F1U C1U I1U 109.5(2) .
C2U C1U I1U 114.2(2) .
F4U C2U F3U 107.9(3) .
F4U C2U C1U 108.8(3) .
F3U C2U C1U 108.1(3) .
F4U C2U C3U 109.0(3) .
F3U C2U C3U 107.6(3) .
C1U C2U C3U 115.1(3) .
F6U C3U F5U 107.9(3) .
F6U C3U C4U 108.2(3) .
F5U C3U C4U 107.6(3) .
F6U C3U C2U 109.6(3) .
F5U C3U C2U 106.8(3) .
C4U C3U C2U 116.5(3) .
F7U C4U F8U 107.1(3) .
F7U C4U C3U 108.2(3) .
F8U C4U C3U 108.6(3) .
F7U C4U I2U 110.5(2) .
F8U C4U I2U 109.9(2) .
C3U C4U I2U 112.4(2) .
F1U' C1U' F2U' 107.7(11) .
F1U' C1U' C2U' 107.4(10) .
F2U' C1U' C2U' 107.4(10) .
F1U' C1U' I1U 110.9(9) .
F2U' C1U' I1U 109.7(9) .
C2U' C1U' I1U 113.4(7) .
F3U' C2U' F4U' 108.8(11) .
F3U' C2U' C1U' 108.8(10) .
F4U' C2U' C1U' 107.7(10) .
F3U' C2U' C3U' 109.7(10) .
F4U' C2U' C3U' 109.0(10) .
C1U' C2U' C3U' 112.7(8) .
F5U' C3U' F6U' 108.0(11) .
F5U' C3U' C4U' 107.9(10) .
F6U' C3U' C4U' 105.6(9) .
F5U' C3U' C2U' 109.3(10) .
F6U' C3U' C2U' 107.9(10) .
C4U' C3U' C2U' 117.8(9) .
F7U' C4U' F8U' 108.1(11) .
F7U' C4U' C3U' 109.6(10) .
F8U' C4U' C3U' 107.8(10) .
F7U' C4U' I2U' 111.2(9) .
F8U' C4U' I2U' 110.4(9) .
C3U' C4U' I2U' 109.8(7) .
F2V C1V F1V 106.9(3) .
F2V C1V C2V 108.6(3) .
F1V C1V C2V 108.6(3) .
F2V C1V I1V 110.3(2) .
F1V C1V I1V 109.6(2) .
C2V C1V I1V 112.6(2) .
F4V C2V F3V 108.3(3) .
F4V C2V C1V 109.0(3) .
F3V C2V C1V 107.3(3) .
F4V C2V C3V 107.7(2) .
F3V C2V C3V 108.5(2) .
C1V C2V C3V 115.8(2) .
F6V C3V F5V 108.1(3) .
F6V C3V C4V 108.5(3) .
F5V C3V C4V 107.2(3) .
F6V C3V C2V 108.1(3) .
F5V C3V C2V 109.0(2) .
C4V C3V C2V 115.6(3) .
F7V C4V F8V 107.2(3) .
F7V C4V C3V 109.6(3) .
F8V C4V C3V 109.3(3) .
F7V C4V I2V 108.8(2) .
F8V C4V I2V 110.0(2) .
C3V C4V I2V 111.9(2) .
F1W C1W F2W 106.8(3) .
F1W C1W C2W 109.2(3) .
F2W C1W C2W 109.0(3) .
F1W C1W I1W 110.1(2) .
F2W C1W I1W 109.5(2) .
C2W C1W I1W 112.1(2) .
F3W C2W F4W 107.9(3) .
F3W C2W C1W 108.1(3) .
F4W C2W C1W 107.7(3) .
F3W C2W C2W 108.6(3) 3_565
F4W C2W C2W 107.9(3) 3_565
C1W C2W C2W 116.3(3) 3_565
F2X C1X F1X 107.0(3) .
F2X C1X C2X 109.3(3) .
F1X C1X C2X 108.8(3) .
F2X C1X I1X 110.2(2) .
F1X C1X I1X 109.5(2) .
C2X C1X I1X 111.9(2) .
F4X C2X F3X 108.1(2) .
F4X C2X C1X 107.5(2) .
F3X C2X C1X 107.8(2) .
F4X C2X C2X 108.1(3) 3_665
F3X C2X C2X 107.7(3) 3_665
C1X C2X C2X 117.4(3) 3_665

loop_
_geom_bond_atom_site_label_1
_geom_bond_atom_site_label_2
_geom_bond_distance
_geom_bond_site_symmetry_2
C3A N2A 1.488(5) .
C3A H3A1 0.9800 .
C3A H3A2 0.9800 .
C3A H3A3 0.9800 .
C4A N2A 1.493(4) .
C4A H4A1 0.9800 .
C4A H4A2 0.9800 .
C4A H4A3 0.9800 .
C5A N2A 1.479(4) .
C5A H5A1 0.9800 .
C5A H5A2 0.9800 .
C5A H5A3 0.9800 .
N2A O1A 1.407(3) .
C3B N2B 1.487(5) .
C3B H3B1 0.9800 .
C3B H3B2 0.9800 .
C3B H3B3 0.9800 .
C4B N2B 1.488(5) .
C4B H4B1 0.9800 .
C4B H4B2 0.9800 .
C4B H4B3 0.9800 .
C5B N2B 1.487(5) .
C5B H5B1 0.9800 .
C5B H5B2 0.9800 .
C5B H5B3 0.9800 .
N2B O1B 1.406(3) .
C3C N2C 1.491(5) .
C3C H3C1 0.9800 .
C3C H3C2 0.9800 .
C3C H3C3 0.9800 .
C4C N2C 1.498(4) .
C4C H4C1 0.9800 .
C4C H4C2 0.9800 .
C4C H4C3 0.9800 .
C5C N2C 1.493(4) .
C5C H5C1 0.9800 .
C5C H5C2 0.9800 .
C5C H5C3 0.9800 .
N2C O1C 1.401(3) .
C1S F2S 1.350(4) .
C1S F1S 1.354(4) .
C1S C2S 1.522(4) .
C1S I1S 2.152(3) .
C2S F3S 1.348(4) .
C2S F4S 1.351(3) .
C2S C3S 1.565(4) .
C3S F5S 1.345(3) .
C3S F6S 1.354(3) .
C3S C4S 1.526(4) .
C4S F8S 1.344(3) .
C4S F7S 1.354(3) .
C4S I2S 2.156(3) .
C1T F2T 1.345(5) .
C1T F1T 1.347(4) .
C1T C2T 1.534(5) .
C1T I1T 2.150(4) .
C2T F3T 1.338(4) .
C2T F4T 1.347(4) .
C2T C3T 1.561(4) .
C3T F6T 1.345(4) .
C3T F5T 1.352(4) .
C3T C4T 1.535(4) .
C4T F7T 1.346(5) .
C4T F8T 1.348(4) .
C4T I2T 2.161(4) .
C1T' F1T' 1.343(7) .
C1T' F2T' 1.345(7) .
C1T' C2T' 1.529(7) .
C1T' I1T' 2.154(7) .
C2T' F4T' 1.347(7) .
C2T' F3T' 1.350(7) .
C2T' C3T' 1.559(7) .
C3T' F5T' 1.345(7) .
C3T' F6T' 1.348(7) .
C3T' C4T' 1.535(7) .
C4T' F8T' 1.346(7) .
C4T' F7T' 1.348(7) .
C4T' I2T' 2.154(7) .
C1U F2U 1.342(4) .
C1U F1U 1.353(4) .
C1U C2U 1.529(4) .
C1U I1U 2.154(4) .
C2U F4U 1.341(3) .
C2U F3U 1.358(4) .
C2U C3U 1.563(4) .
C3U F6U 1.339(4) .
C3U F5U 1.353(3) .
C3U C4U 1.528(4) .
C4U F7U 1.346(4) .
C4U F8U 1.354(4) .
C4U I2U 2.159(4) .
I1U C1U' 2.146(7) .
C1U' F1U' 1.346(7) .
C1U' F2U' 1.347(7) .
C1U' C2U' 1.536(7) .
C2U' F3U' 1.342(7) .
C2U' F4U' 1.344(7) .
C2U' C3U' 1.555(7) .
C3U' F5U' 1.345(7) .
C3U' F6U' 1.352(7) .
C3U' C4U' 1.531(7) .
C4U' F7U' 1.341(7) .
C4U' F8U' 1.345(7) .
C4U' I2U' 2.155(7) .
C1V F2V 1.337(4) .
C1V F1V 1.344(4) .
C1V C2V 1.538(4) .
C1V I1V 2.157(3) .
C2V F4V 1.336(3) .
C2V F3V 1.339(3) .
C2V C3V 1.552(4) .
C3V F6V 1.338(4) .
C3V F5V 1.348(3) .
C3V C4V 1.536(4) .
C4V F7V 1.340(4) .
C4V F8V 1.340(3) .
C4V I2V 2.140(3) .
C1W F1W 1.340(4) .
C1W F2W 1.347(4) .
C1W C2W 1.527(4) .
C1W I1W 2.156(3) .
C2W F3W 1.341(3) .
C2W F4W 1.348(3) .
C2W C2W 1.554(6) 3_565
C1X F2X 1.347(4) .
C1X F1X 1.351(3) .
C1X C2X 1.534(4) .
C1X I1X 2.152(3) .
C2X F4X 1.349(3) .
C2X F3X 1.353(3) .
C2X C2X 1.546(6) 3_665

loop_
_geom_torsion_atom_site_label_1
_geom_torsion_atom_site_label_2
_geom_torsion_atom_site_label_3
_geom_torsion_atom_site_label_4
_geom_torsion
_geom_torsion_site_symmetry_4
F2S C1S C2S F3S -169.3(2) .
F1S C1S C2S F3S -53.7(3) .
I1S C1S C2S F3S 67.7(3) .
F2S C1S C2S F4S 74.7(3) .
F1S C1S C2S F4S -169.7(3) .
I1S C1S C2S F4S -48.3(3) .
F2S C1S C2S C3S -46.0(3) .
F1S C1S C2S C3S 69.6(4) .
I1S C1S C2S C3S -169.0(2) .
F3S C2S C3S F5S 87.9(3) .
F4S C2S C3S F5S -156.3(2) .
C1S C2S C3S F5S -34.7(4) .
F3S C2S C3S F6S -155.5(2) .
F4S C2S C3S F6S -39.7(3) .
C1S C2S C3S F6S 81.9(3) .
F3S C2S C3S C4S -34.7(4) .
F4S C2S C3S C4S 81.2(3) .
C1S C2S C3S C4S -157.3(3) .
F5S C3S C4S F8S -174.9(3) .
F6S C3S C4S F8S 69.0(3) .
C2S C3S C4S F8S -51.5(3) .
F5S C3S C4S F7S -58.5(3) .
F6S C3S C4S F7S -174.6(2) .
C2S C3S C4S F7S 64.9(3) .
F5S C3S C4S I2S 61.9(3) .
F6S C3S C4S I2S -54.3(3) .
C2S C3S C4S I2S -174.7(2) .
F2T C1T C2T F3T 170.6(4) .
F1T C1T C2T F3T -73.6(4) .
I1T C1T C2T F3T 49.0(4) .
F2T C1T C2T F4T 52.8(4) .
F1T C1T C2T F4T 168.6(3) .
I1T C1T C2T F4T -68.8(3) .
F2T C1T C2T C3T -68.4(4) .
F1T C1T C2T C3T 47.4(4) .
I1T C1T C2T C3T 170.0(2) .
F3T C2T C3T F6T 166.4(3) .
F4T C2T C3T F6T -76.8(4) .
C1T C2T C3T F6T 44.2(4) .
F3T C2T C3T F5T 49.7(4) .
F4T C2T C3T F5T 166.6(3) .
C1T C2T C3T F5T -72.4(4) .
F3T C2T C3T C4T -70.9(4) .
F4T C2T C3T C4T 45.9(4) .
C1T C2T C3T C4T 166.9(3) .
F6T C3T C4T F7T 178.4(4) .
F5T C3T C4T F7T -65.2(4) .
C2T C3T C4T F7T 55.5(5) .
F6T C3T C4T F8T 61.6(4) .
F5T C3T C4T F8T 178.0(3) .
C2T C3T C4T F8T -61.3(4) .
F6T C3T C4T I2T -58.2(4) .
F5T C3T C4T I2T 58.2(3) .
C2T C3T C4T I2T 179.0(3) .
F1T' C1T' C2T' F4T' 178.5(13) .
F2T' C1T' C2T' F4T' 61.5(11) .
I1T' C1T' C2T' F4T' -58.8(10) .
F1T' C1T' C2T' F3T' -65.6(12) .
F2T' C1T' C2T' F3T' 177.4(10) .
I1T' C1T' C2T' F3T' 57.1(9) .
F1T' C1T' C2T' C3T' 56.9(12) .
F2T' C1T' C2T' C3T' -60.1(10) .
I1T' C1T' C2T' C3T' 179.5(8) .
F4T' C2T' C3T' F5T' 161.7(12) .
F3T' C2T' C3T' F5T' 45.6(13) .
C1T' C2T' C3T' F5T' -76.7(11) .
F4T' C2T' C3T' F6T' -80.8(12) .
F3T' C2T' C3T' F6T' 163.1(11) .
C1T' C2T' C3T' F6T' 40.9(11) .
F4T' C2T' C3T' C4T' 40.7(11) .
F3T' C2T' C3T' C4T' -75.4(10) .
C1T' C2T' C3T' C4T' 162.4(9) .
F5T' C3T' C4T' F8T' 168.1(13) .
F6T' C3T' C4T' F8T' 51.8(12) .
C2T' C3T' C4T' F8T' -70.7(12) .
F5T' C3T' C4T' F7T' -75.8(12) .
F6T' C3T' C4T' F7T' 167.9(10) .
C2T' C3T' C4T' F7T' 45.3(10) .
F5T' C3T' C4T' I2T' 45.8(11) .
F6T' C3T' C4T' I2T' -70.5(9) .
C2T' C3T' C4T' I2T' 167.0(7) .
F2U C1U C2U F4U 57.1(4) .
F1U C1U C2U F4U 173.3(3) .
I1U C1U C2U F4U -64.4(3) .
F2U C1U C2U F3U 174.1(3) .
F1U C1U C2U F3U -69.7(4) .
I1U C1U C2U F3U 52.6(3) .
F2U C1U C2U C3U -65.6(4) .
F1U C1U C2U C3U 50.6(4) .
I1U C1U C2U C3U 172.9(2) .
F4U C2U C3U F6U -80.2(3) .
F3U C2U C3U F6U 163.0(3) .
C1U C2U C3U F6U 42.4(4) .
F4U C2U C3U F5U 163.2(3) .
F3U C2U C3U F5U 46.4(3) .
C1U C2U C3U F5U -74.2(3) .
F4U C2U C3U C4U 43.1(4) .
F3U C2U C3U C4U -73.7(3) .
C1U C2U C3U C4U 165.7(3) .
F6U C3U C4U F7U 170.7(3) .
F5U C3U C4U F7U -73.0(3) .
C2U C3U C4U F7U 46.8(4) .
F6U C3U C4U F8U 54.9(4) .
F5U C3U C4U F8U 171.2(3) .
C2U C3U C4U F8U -69.1(4) .
F6U C3U C4U I2U -66.9(3) .
F5U C3U C4U I2U 49.3(3) .
C2U C3U C4U I2U 169.1(2) .
F1U' C1U' C2U' F3U' -74.8(19) .
F2U' C1U' C2U' F3U' 169.5(19) .
I1U C1U' C2U' F3U' 48.1(17) .
F1U' C1U' C2U' F4U' 167.4(19) .
F2U' C1U' C2U' F4U' 51.7(19) .
I1U C1U' C2U' F4U' -69.7(17) .
F1U' C1U' C2U' C3U' 47.1(17) .
F2U' C1U' C2U' C3U' -68.6(17) .
I1U C1U' C2U' C3U' 170.0(15) .
F3U' C2U' C3U' F5U' 44(2) .
F4U' C2U' C3U' F5U' 163(2) .
C1U' C2U' C3U' F5U' -77.1(19) .
F3U' C2U' C3U' F6U' 162(2) .
F4U' C2U' C3U' F6U' -79(2) .
C1U' C2U' C3U' F6U' 40.1(19) .
F3U' C2U' C3U' C4U' -79.1(19) .
F4U' C2U' C3U' C4U' 39.9(19) .
C1U' C2U' C3U' C4U' 159.4(17) .
F5U' C3U' C4U' F7U' -64(2) .
F6U' C3U' C4U' F7U' -179.6(19) .
C2U' C3U' C4U' F7U' 60.0(18) .
F5U' C3U' C4U' F8U' 178(2) .
F6U' C3U' C4U' F8U' 63.0(19) .
C2U' C3U' C4U' F8U' -57.4(18) .
F5U' C3U' C4U' I2U' 58.1(18) .
F6U' C3U' C4U' I2U' -57.2(17) .
C2U' C3U' C4U' I2U' -177.7(16) .
F2V C1V C2V F4V 70.7(3) .
F1V C1V C2V F4V -173.4(3) .
I1V C1V C2V F4V -51.8(3) .
F2V C1V C2V F3V -172.2(3) .
F1V C1V C2V F3V -56.3(3) .
I1V C1V C2V F3V 65.4(3) .
F2V C1V C2V C3V -50.9(4) .
F1V C1V C2V C3V 65.0(4) .
I1V C1V C2V C3V -173.3(2) .
F4V C2V C3V F6V -50.3(3) .
F3V C2V C3V F6V -167.3(2) .
C1V C2V C3V F6V 72.0(3) .
F4V C2V C3V F5V -167.6(3) .
F3V C2V C3V F5V 75.4(3) .
C1V C2V C3V F5V -45.3(4) .
F4V C2V C3V C4V 71.6(3) .
F3V C2V C3V C4V -45.5(3) .
C1V C2V C3V C4V -166.2(3) .
F6V C3V C4V F7V -173.3(3) .
F5V C3V C4V F7V -56.7(3) .
C2V C3V C4V F7V 65.1(3) .
F6V C3V C4V F8V 69.5(3) .
F5V C3V C4V F8V -173.9(3) .
C2V C3V C4V F8V -52.1(4) .
F6V C3V C4V I2V -52.5(3) .
F5V C3V C4V I2V 64.0(3) .
C2V C3V C4V I2V -174.1(2) .
F1W C1W C2W F3W -65.6(3) .
F2W C1W C2W F3W 178.0(3) .
I1W C1W C2W F3W 56.7(3) .
F1W C1W C2W F4W 178.1(3) .
F2W C1W C2W F4W 61.6(3) .
I1W C1W C2W F4W -59.7(3) .
F1W C1W C2W C2W 56.9(4) 3_565
F2W C1W C2W C2W -59.5(4) 3_565
I1W C1W C2W C2W 179.2(3) 3_565
F2X C1X C2X F4X 63.3(3) .
F1X C1X C2X F4X 179.8(2) .
I1X C1X C2X F4X -59.0(3) .
F2X C1X C2X F3X 179.6(2) .
F1X C1X C2X F3X -63.9(3) .
I1X C1X C2X F3X 57.2(3) .
F2X C1X C2X C2X -58.7(4) 3_665
F1X C1X C2X C2X 57.8(4) 3_665
I1X C1X C2X C2X 179.0(3) 3_665
